data_4000094
_journal_name_full 'Chemistry of Materials'
_journal_year 2001
_chemical_formula_sum 'Na0.8 O7.6 Si2.4 Sr0.8 Ti'
_chemical_formula_weight 325.40
_space_group_IT_number 65
_symmetry_cell_setting orthorhombic
_symmetry_space_group_name_Hall '-C 2 2'
_symmetry_space_group_name_H-M 'C m m m'
_atom_sites_solution_hydrogens geom
_atom_sites_solution_primary direct
_atom_sites_solution_secondary difmap
_cell_angle_alpha 90.00
_cell_angle_beta 90.00
_cell_angle_gamma 90.00
_cell_formula_units_Z 5
_cell_length_a 23.190(5)
_cell_length_b 7.2259(13)
_cell_length_c 6.9699(13)
_cell_measurement_temperature 293(2)
_cell_volume 1167.9(4)
_diffrn_ambient_temperature 293(2)
_diffrn_detector_area_resol_mean ?
_diffrn_measurement_device_type 'Nonius KappaCCD area detector'
_diffrn_measurement_method ?
_diffrn_radiation_monochromator graphite
_diffrn_radiation_source 'fine-focus sealed tube'
_diffrn_radiation_type MoK\a
_diffrn_radiation_wavelength 0.71073
_diffrn_reflns_av_R_equivalents 0.0936
_diffrn_reflns_av_sigmaI/netI 0.0971
_diffrn_reflns_limit_h_max 27
_diffrn_reflns_limit_h_min -26
_diffrn_reflns_limit_k_max 8
_diffrn_reflns_limit_k_min -8
_diffrn_reflns_limit_l_max 8
_diffrn_reflns_limit_l_min -8
_diffrn_reflns_number 1016
_diffrn_reflns_theta_max 24.98
_diffrn_reflns_theta_min 4.16
_diffrn_standards_decay_% ?
_diffrn_standards_interval_count ?
_diffrn_standards_interval_time ?
_diffrn_standards_number ?
_exptl_absorpt_coefficient_mu 5.781
_exptl_absorpt_correction_T_max 0.9445
_exptl_absorpt_correction_T_min 0.5956
_exptl_crystal_colour colorless
_exptl_crystal_density_diffrn 2.313
_exptl_crystal_density_method 'not measured'
_exptl_crystal_F_000 778
_exptl_crystal_size_max 0.10
_exptl_crystal_size_mid 0.01
_exptl_crystal_size_min 0.01
_refine_ls_extinction_coef ?
_refine_ls_extinction_method none
_refine_ls_goodness_of_fit_ref 1.168
_refine_ls_hydrogen_treatment mixed
_refine_ls_matrix_type full
_refine_ls_number_parameters 78
_refine_ls_number_reflns 611
_refine_ls_number_restraints 0
_refine_ls_restrained_S_all 1.168
_refine_ls_R_factor_all 0.1111
_refine_ls_R_factor_gt 0.0728
_refine_ls_shift/su_max 0.000
_refine_ls_shift/su_mean 0.000
_refine_ls_structure_factor_coef Fsqd
_refine_ls_weighting_details 'calc w=1/[\s^2^(Fo^2^)+(0.0580P)^2^+12.5467P] where P=(Fo^2^+2Fc^2^)/3'
_refine_ls_weighting_scheme calc
_refine_ls_wR_factor_gt 0.1692
_refine_ls_wR_factor_ref 0.1876
_reflns_number_gt 440
_reflns_number_total 611
_reflns_threshold_expression >2sigma(I)
_cod_depositor_comments
;
The following automatic conversions were performed:
'_symmetry_cell_setting' value 'Orthorhombic' changed to 'orthorhombic'
according to '/home/saulius/struct/CIF-dictionaries/cif_core.dic'
dictionary named 'cif_core.dic' version 2.4.1 from 2010-06-29.

Automatic conversion script
Id: cif_fix_enum 1527 2010-12-29 10:47:43Z saulius 
;
_cod_original_sg_symbol_H-M Cmmm
_cod_original_formula_sum 'Na0.80 O7.60 Si2.40 Sr0.80 Ti'
_cod_database_code 4000094

loop_
_symmetry_equiv_pos_as_xyz
'x, y, z'
'-x, y, z'
'x, -y, z'
'x, y, -z'
'x+1/2, y+1/2, z'
'-x+1/2, y+1/2, z'
'x+1/2, -y+1/2, z'
'x+1/2, y+1/2, -z'
'-x, -y, -z'
'x, -y, -z'
'-x, y, -z'
'-x, -y, z'
'-x+1/2, -y+1/2, -z'
'x+1/2, -y+1/2, -z'
'-x+1/2, y+1/2, -z'
'-x+1/2, -y+1/2, z'

loop_
_atom_site_label
_atom_site_type_symbol
_atom_site_fract_x
_atom_site_fract_y
_atom_site_fract_z
_atom_site_U_iso_or_equiv
_atom_site_adp_type
_atom_site_occupancy
_atom_site_symmetry_multiplicity
_atom_site_calc_flag
_atom_site_refinement_flags
_atom_site_disorder_assembly
_atom_site_disorder_group
Ti1 Ti 0.2500 0.2500 0.0000 0.0314(9) Uani 1 4 d S . .
Ti2 Ti 0.0000 0.5000 0.034(6) 0.041(11) Uani 0.25 4 d SP . .
Si1 Si 0.16237(16) 0.0000 0.2702(5) 0.0276(9) Uani 1 2 d S . .
Si2 Si 0.0639(3) 0.0951(9) 0.0000 0.0279(15) Uani 0.50 2 d SP . .
O1 O 0.1544(6) 0.0000 0.5000 0.038(3) Uani 1 4 d S . .
O2 O 0.0966(4) 0.0000 0.1888(13) 0.050(3) Uani 1 2 d S . .
O3 O 0.1936(3) 0.1859(8) 0.2019(9) 0.0371(16) Uani 1 1 d . . .
O4 O 0.2198(5) 0.5000 0.0000 0.031(3) Uani 1 4 d S . .
O5 O 0.0000 0.0000 0.0000 0.030(4) Uani 1 8 d S . .
O6 O 0.0616(9) 0.315(3) 0.0000 0.061(6) Uani 0.50 2 d SP . .
O7 O 0.0000 0.5000 0.277(6) 0.037(12) Uani 0.25 4 d SP . .
Sr1 Sr 0.36337(12) 0.0000 0.2372(4) 0.0409(8) Uani 0.50 2 d SP . .
Na1 Na 0.2500 0.2500 0.5000 0.044(8) Uani 0.25 4 d SP . .
O1W O 0.2991(12) 0.0000 0.5000 0.139(9) Uani 1 4 d S . .
O3W O 0.4324(12) 0.194(3) 0.5000 0.101(10) Uani 0.50 2 d SP . .
O4W O 0.0000 0.0000 0.5000 0.10(6) Uiso 0.16 8 d SP . .

loop_
_atom_site_aniso_label
_atom_site_aniso_U_11
_atom_site_aniso_U_22
_atom_site_aniso_U_33
_atom_site_aniso_U_23
_atom_site_aniso_U_13
_atom_site_aniso_U_12
Ti1 0.0344(19) 0.0297(17) 0.0301(17) 0.000 0.000 -0.0054(15)
Ti2 0.027(6) 0.038(6) 0.06(3) 0.000 0.000 0.000
Si1 0.0347(19) 0.0208(16) 0.0274(18) 0.000 0.0017(15) 0.000
Si2 0.031(4) 0.020(3) 0.033(4) 0.000 0.000 0.003(3)
O1 0.046(9) 0.031(7) 0.037(7) 0.000 0.000 0.000
O2 0.046(6) 0.065(6) 0.038(5) 0.000 -0.001(4) 0.000
O3 0.053(4) 0.019(3) 0.039(3) 0.000(3) 0.014(3) -0.004(3)
O4 0.041(8) 0.017(6) 0.036(7) 0.000 0.000 0.000
O5 0.032(10) 0.029(9) 0.029(9) 0.000 0.000 0.000
O6 0.049(14) 0.030(10) 0.105(18) 0.000 0.000 0.037(9)
O7 0.05(3) 0.03(3) 0.02(3) 0.000 0.000 0.000
Sr1 0.0425(16) 0.0231(12) 0.0571(19) 0.000 -0.0093(13) 0.000
Na1 0.054(19) 0.07(2) 0.011(12) 0.000 0.000 -0.030(17)
O1W 0.11(2) 0.111(19) 0.19(3) 0.000 0.000 0.000
O3W 0.09(2) 0.035(12) 0.18(3) 0.000 0.000 0.014(13)
